data_4316464
loop_
_publ_author_name
'Caleb D. Martin'
'Paul J. Ragogna'

_publ_contact_author_address
;
Department of Chemistry, The University of Western Ontario, 
The Chemistry Building, 1151 Richmond Street, London, Ontario N6A 5B7, Canada
;
_publ_contact_author_email pragogna@uwo.ca
_publ_contact_author_fax 1-519-661-3022
_publ_contact_author_name 'Paul J. Ragogna'
_publ_contact_author_phone 1-519-661-2111x87048
_publ_section_title
;
 Synthesis and Reactivity of Sulfur(II) Dications Stabilized Using
 Monodentate Ligands
;
_journal_name_full 'Inorganic Chemistry'
_journal_page_first 8164
_journal_page_last 8172
_journal_paper_doi 10.1021/ic1012582
_journal_volume 49
_journal_year 2010
_chemical_formula_sum 'C24 H18 F6 N2 O6 S3'
_chemical_formula_weight 640.58
_chemical_name_systematic
; 
 ? 
;
_space_group_IT_number 15
_symmetry_cell_setting monoclinic
_symmetry_space_group_name_Hall '-C 2yc'
_symmetry_space_group_name_H-M 'C 1 2/c 1'
_atom_sites_solution_hydrogens geom
_atom_sites_solution_primary direct
_atom_sites_solution_secondary difmap
_audit_creation_method SHELXL-97
_cell_angle_alpha 90.00
_cell_angle_beta 104.2900(10)
_cell_angle_gamma 90.00
_cell_formula_units_Z 4
_cell_length_a 25.234(3)
_cell_length_b 9.8706(13)
_cell_length_c 11.2571(15)
_cell_measurement_reflns_used 10737
_cell_measurement_temperature 173(2)
_cell_measurement_theta_max 28.0854
_cell_measurement_theta_min 0.929694
_cell_volume 2717.1(6)
_computing_cell_refinement 'Bruker SMART'
_computing_data_collection 'Bruker SMART'
_computing_data_reduction 'Bruker SAINT'
_computing_molecular_graphics 'Bruker SHELXTL'
_computing_publication_material 'Bruker SHELXTL'
_computing_structure_refinement 'SHELXL-97 (Sheldrick, 1997)'
_computing_structure_solution 'SHELXS-97 (Sheldrick, 1990)'
_diffrn_ambient_temperature 173(2)
_diffrn_measured_fraction_theta_full .999
_diffrn_measured_fraction_theta_max .999
_diffrn_measurement_device_type 'CCD area detector'
_diffrn_measurement_method 'phi and omega scans'
_diffrn_radiation_monochromator graphite
_diffrn_radiation_source 'fine-focus sealed tube'
_diffrn_radiation_type MoK\a
_diffrn_radiation_wavelength 0.71073
_diffrn_reflns_av_R_equivalents 0.0413
_diffrn_reflns_av_sigmaI/netI 0.0345
_diffrn_reflns_limit_h_max 30
_diffrn_reflns_limit_h_min -29
_diffrn_reflns_limit_k_max 11
_diffrn_reflns_limit_k_min -11
_diffrn_reflns_limit_l_max 13
_diffrn_reflns_limit_l_min -13
_diffrn_reflns_number 12084
_diffrn_reflns_theta_full 25.03
_diffrn_reflns_theta_max 25.03
_diffrn_reflns_theta_min 1.67
_exptl_absorpt_coefficient_mu 0.357
_exptl_absorpt_correction_T_max 0.9320
_exptl_absorpt_correction_T_min 0.8416
_exptl_absorpt_correction_type multi-scan
_exptl_absorpt_process_details 'SADABS; Bruker 2001'
_exptl_crystal_colour colorless
_exptl_crystal_density_diffrn 1.566
_exptl_crystal_density_method 'not measured'
_exptl_crystal_description block
_exptl_crystal_F_000 1304
_exptl_crystal_size_max 0.50
_exptl_crystal_size_mid 0.50
_exptl_crystal_size_min 0.20
_refine_diff_density_max .517
_refine_diff_density_min -.387
_refine_diff_density_rms .113
_refine_ls_extinction_method none
_refine_ls_goodness_of_fit_ref 1.283
_refine_ls_hydrogen_treatment constr
_refine_ls_matrix_type full
_refine_ls_number_parameters 186
_refine_ls_number_reflns 2394
_refine_ls_number_restraints 0
_refine_ls_restrained_S_all 1.283
_refine_ls_R_factor_all 0.0800
_refine_ls_R_factor_gt 0.0596
_refine_ls_shift/su_max 0.001
_refine_ls_shift/su_mean 0.000
_refine_ls_structure_factor_coef Fsqd
_refine_ls_weighting_details 'calc w=1/[\s^2^(Fo^2^)+(0.0802P)^2^+2.6186P] where P=(Fo^2^+2Fc^2^)/3'
_refine_ls_weighting_scheme calc
_refine_ls_wR_factor_gt 0.1497
_refine_ls_wR_factor_ref 0.1657
_reflns_number_gt 1912
_reflns_number_total 2394
_reflns_threshold_expression >2sigma(I)
_cod_data_source_file ic1012582_si_002_1.cif
_cod_data_source_block 5Ph
_cod_depositor_comments
;
The following automatic conversions were performed:

'_symmetry_cell_setting' value 'Monoclinic' changed to 'monoclinic'
according to the built-in table from CIF Core dictionary named
'cif_core.dic' version 2.4.1 from 2010-06-29.

Automatic conversion script
Id: cif_fix_values 1646 2011-03-28 12:23:43Z adriana 
;
_cod_database_code 4316464

loop_
_symmetry_equiv_pos_as_xyz
'x, y, z'
'-x, y, -z+1/2'
'x+1/2, y+1/2, z'
'-x+1/2, y+1/2, -z+1/2'
'-x, -y, -z'
'x, -y, z-1/2'
'-x+1/2, -y+1/2, -z'
'x+1/2, -y+1/2, z-1/2'

loop_
_atom_site_label
_atom_site_type_symbol
_atom_site_fract_x
_atom_site_fract_y
_atom_site_fract_z
_atom_site_U_iso_or_equiv
_atom_site_adp_type
_atom_site_occupancy
_atom_site_symmetry_multiplicity
_atom_site_calc_flag
_atom_site_refinement_flags
_atom_site_disorder_assembly
_atom_site_disorder_group
S2 S 0.10347(4) 0.19450(10) 0.93559(8) 0.0250(3) Uani 1 1 d . . .
S1 S 0.0000 -0.02797(14) 0.7500 0.0321(4) Uani 1 2 d S . .
C12 C -0.19370(15) -0.3040(4) 0.3035(3) 0.0286(9) Uani 1 1 d . . .
H12A H -0.1706 -0.2438 0.2737 0.034 Uiso 1 1 calc R . .
N1 N -0.04785(12) -0.1407(3) 0.6667(3) 0.0246(7) Uani 1 1 d . . .
O2 O 0.07615(12) 0.1193(3) 1.0119(2) 0.0390(7) Uani 1 1 d . . .
O1 O 0.09115(12) 0.1481(3) 0.8115(2) 0.0421(8) Uani 1 1 d . . .
C11 C -0.18116(14) -0.3378(4) 0.4277(3) 0.0238(8) Uani 1 1 d . . .
C6 C -0.09107(15) -0.1814(4) 0.7093(3) 0.0273(9) Uani 1 1 d . . .
H6A H -0.0919 -0.1619 0.7914 0.033 Uiso 1 1 calc R . .
C4 C -0.13383(14) -0.2756(3) 0.5124(3) 0.0213(8) Uani 1 1 d . . .
C2 C -0.04608(15) -0.1679(4) 0.5495(3) 0.0255(8) Uani 1 1 d . . .
H2A H -0.0154 -0.1401 0.5209 0.031 Uiso 1 1 calc R . .
C5 C -0.13305(15) -0.2496(4) 0.6354(3) 0.0282(9) Uani 1 1 d . . .
H5A H -0.1624 -0.2803 0.6673 0.034 Uiso 1 1 calc R . .
C13 C -0.23944(15) -0.3572(4) 0.2239(4) 0.0335(10) Uani 1 1 d . . .
H13A H -0.2484 -0.3310 0.1401 0.040 Uiso 1 1 calc R . .
O3 O 0.15952(12) 0.2254(4) 0.9876(3) 0.0536(9) Uani 1 1 d . . .
C3 C -0.08789(14) -0.2346(4) 0.4729(3) 0.0246(8) Uani 1 1 d . . .
H3A H -0.0860 -0.2537 0.3914 0.030 Uiso 1 1 calc R . .
C16 C -0.21466(15) -0.4294(4) 0.4686(4) 0.0357(10) Uani 1 1 d . . .
H16A H -0.2067 -0.4535 0.5529 0.043 Uiso 1 1 calc R . .
C15 C -0.25938(17) -0.4856(5) 0.3873(4) 0.0453(12) Uani 1 1 d . . .
H15A H -0.2815 -0.5501 0.4153 0.054 Uiso 1 1 calc R . .
C14 C -0.27201(16) -0.4479(4) 0.2653(4) 0.0387(11) Uani 1 1 d . . .
H14A H -0.3033 -0.4849 0.2100 0.046 Uiso 1 1 calc R . .
F3 F 0.08786(12) 0.4417(3) 0.8508(3) 0.0674(9) Uani 1 1 d . . .
F2 F 0.08044(15) 0.4180(3) 1.0350(3) 0.0782(10) Uani 1 1 d . . .
F1 F 0.01653(11) 0.3473(3) 0.8842(3) 0.0749(10) Uani 1 1 d . . .
C20 C 0.07059(18) 0.3597(5) 0.9261(5) 0.0448(11) Uani 1 1 d . . .

loop_
_atom_site_aniso_label
_atom_site_aniso_U_11
_atom_site_aniso_U_22
_atom_site_aniso_U_33
_atom_site_aniso_U_23
_atom_site_aniso_U_13
_atom_site_aniso_U_12
S2 0.0240(5) 0.0316(5) 0.0178(5) -0.0040(4) 0.0021(4) -0.0007(4)
S1 0.0327(8) 0.0248(7) 0.0294(8) 0.000 -0.0100(6) 0.000
C12 0.027(2) 0.030(2) 0.029(2) -0.0046(17) 0.0049(16) -0.0028(16)
N1 0.0257(16) 0.0253(17) 0.0202(16) 0.0017(13) 0.0005(13) 0.0001(13)
O2 0.0541(18) 0.0382(17) 0.0286(16) 0.0032(13) 0.0178(14) 0.0044(14)
O1 0.0588(19) 0.0457(18) 0.0220(15) -0.0074(13) 0.0106(14) -0.0154(15)
C11 0.0212(18) 0.0247(19) 0.025(2) 0.0012(16) 0.0045(15) 0.0014(15)
C6 0.033(2) 0.035(2) 0.0139(18) -0.0010(16) 0.0048(15) 0.0023(17)
C4 0.0230(18) 0.0209(19) 0.0197(19) 0.0037(15) 0.0046(15) 0.0015(14)
C2 0.0251(19) 0.029(2) 0.0224(19) 0.0039(16) 0.0067(15) -0.0025(16)
C5 0.025(2) 0.034(2) 0.027(2) 0.0036(17) 0.0093(16) -0.0023(16)
C13 0.031(2) 0.040(2) 0.026(2) -0.0046(18) 0.0010(17) 0.0038(18)
O3 0.0261(16) 0.065(2) 0.061(2) -0.0150(17) -0.0048(14) 0.0008(15)
C3 0.0276(19) 0.032(2) 0.0146(18) 0.0001(15) 0.0053(15) -0.0012(16)
C16 0.029(2) 0.044(3) 0.033(2) 0.0069(19) 0.0054(17) -0.0077(18)
C15 0.031(2) 0.044(3) 0.058(3) 0.003(2) 0.006(2) -0.0135(19)
C14 0.025(2) 0.039(2) 0.046(3) -0.008(2) -0.0036(18) -0.0014(18)
F3 0.069(2) 0.0438(17) 0.091(2) 0.0225(15) 0.0228(17) -0.0068(14)
F2 0.109(3) 0.0488(18) 0.085(2) -0.0272(17) 0.039(2) 0.0067(18)
F1 0.0339(15) 0.067(2) 0.122(3) 0.035(2) 0.0142(16) 0.0141(14)
C20 0.037(3) 0.038(3) 0.061(3) 0.009(2) 0.015(2) 0.002(2)

loop_
_atom_type_symbol
_atom_type_description
_atom_type_scat_dispersion_real
_atom_type_scat_dispersion_imag
_atom_type_scat_source
C C .0033 .0016 'International Tables Vol C Tables 4.2.6.8 and 6.1.1.4'
H H .0000 .0000 'International Tables Vol C Tables 4.2.6.8 and 6.1.1.4'
N N .0061 .0033 'International Tables Vol C Tables 4.2.6.8 and 6.1.1.4'
O O .0106 .0060 'International Tables Vol C Tables 4.2.6.8 and 6.1.1.4'
S S .1246 .1234 'International Tables Vol C Tables 4.2.6.8 and 6.1.1.4'
F F .0171 .0103 'International Tables Vol C Tables 4.2.6.8 and 6.1.1.4'

loop_
_geom_angle_atom_site_label_1
_geom_angle_atom_site_label_2
_geom_angle_atom_site_label_3
_geom_angle
_geom_angle_site_symmetry_1
_geom_angle_site_symmetry_3
_geom_angle_publ_flag
O3 S2 O1 115.13(19) . . ?
O3 S2 O2 116.11(19) . . ?
O1 S2 O2 113.52(18) . . ?
O3 S2 C20 103.0(2) . . ?
O1 S2 C20 104.1(2) . . ?
O2 S2 C20 102.67(19) . . ?
N1 S1 N1 100.3(2) . 2_556 ?
N1 S1 O1 160.14(11) . . ?
N1 S1 O1 81.18(12) 2_556 . ?
C13 C12 C11 120.4(4) . . ?
C13 C12 H12A 119.8 . . ?
C11 C12 H12A 119.8 . . ?
C6 N1 C2 120.5(3) . . ?
C6 N1 S1 120.8(2) . . ?
C2 N1 S1 117.8(2) . . ?
S2 O1 S1 113.78(15) . . ?
C16 C11 C12 118.8(3) . . ?
C16 C11 C4 121.4(3) . . ?
C12 C11 C4 119.9(3) . . ?
C5 C6 N1 120.4(3) . . ?
C5 C6 H6A 119.8 . . ?
N1 C6 H6A 119.8 . . ?
C3 C4 C5 116.7(3) . . ?
C3 C4 C11 121.4(3) . . ?
C5 C4 C11 121.9(3) . . ?
C3 C2 N1 120.4(3) . . ?
C3 C2 H2A 119.8 . . ?
N1 C2 H2A 119.8 . . ?
C6 C5 C4 121.0(3) . . ?
C6 C5 H5A 119.5 . . ?
C4 C5 H5A 119.5 . . ?
C14 C13 C12 120.2(4) . . ?
C14 C13 H13A 119.9 . . ?
C12 C13 H13A 119.9 . . ?
C2 C3 C4 121.0(3) . . ?
C2 C3 H3A 119.5 . . ?
C4 C3 H3A 119.5 . . ?
C15 C16 C11 120.3(4) . . ?
C15 C16 H16A 119.8 . . ?
C11 C16 H16A 119.8 . . ?
C16 C15 C14 120.1(4) . . ?
C16 C15 H15A 120.0 . . ?
C14 C15 H15A 120.0 . . ?
C13 C14 C15 120.2(4) . . ?
C13 C14 H14A 119.9 . . ?
C15 C14 H14A 119.9 . . ?
F2 C20 F3 108.2(4) . . ?
F2 C20 F1 108.1(4) . . ?
F3 C20 F1 107.4(4) . . ?
F2 C20 S2 110.9(3) . . ?
F3 C20 S2 111.6(3) . . ?
F1 C20 S2 110.5(3) . . ?

loop_
_geom_bond_atom_site_label_1
_geom_bond_atom_site_label_2
_geom_bond_distance
_geom_bond_site_symmetry_2
_geom_bond_publ_flag
S2 O3 1.424(3) . ?
S2 O1 1.430(3) . ?
S2 O2 1.434(3) . ?
S2 C20 1.821(5) . ?
S1 N1 1.737(3) . ?
S1 N1 1.737(3) 2_556 ?
S1 O1 2.829(3) . ?
C12 C13 1.379(5) . ?
C12 C11 1.395(5) . ?
C12 H12A 0.9500 . ?
N1 C6 1.356(5) . ?
N1 C2 1.359(4) . ?
C11 C16 1.392(5) . ?
C11 C4 1.466(5) . ?
C6 C5 1.354(5) . ?
C6 H6A 0.9500 . ?
C4 C3 1.400(5) . ?
C4 C5 1.404(5) . ?
C2 C3 1.356(5) . ?
C2 H2A 0.9500 . ?
C5 H5A 0.9500 . ?
C13 C14 1.373(6) . ?
C13 H13A 0.9500 . ?
C3 H3A 0.9500 . ?
C16 C15 1.381(6) . ?
C16 H16A 0.9500 . ?
C15 C14 1.382(6) . ?
C15 H15A 0.9500 . ?
C14 H14A 0.9500 . ?
F3 C20 1.321(5) . ?
F2 C20 1.321(6) . ?
F1 C20 1.334(5) . ?

loop_
_geom_torsion_atom_site_label_1
_geom_torsion_atom_site_label_2
_geom_torsion_atom_site_label_3
_geom_torsion_atom_site_label_4
_geom_torsion
_geom_torsion_site_symmetry_1
_geom_torsion_site_symmetry_2
_geom_torsion_site_symmetry_3
_geom_torsion_site_symmetry_4
_geom_torsion_publ_flag
N1 S1 N1 C6 92.8(3) 2_556 . . . ?
O1 S1 N1 C6 -174.6(3) . . . . ?
N1 S1 N1 C2 -98.5(3) 2_556 . . . ?
O1 S1 N1 C2 -5.9(6) . . . . ?
O3 S2 O1 S1 151.18(19) . . . . ?
O2 S2 O1 S1 13.9(2) . . . . ?
C20 S2 O1 S1 -96.9(2) . . . . ?
N1 S1 O1 S2 -172.2(3) . . . . ?
N1 S1 O1 S2 -76.2(2) 2_556 . . . ?
C13 C12 C11 C16 2.0(6) . . . . ?
C13 C12 C11 C4 -177.2(3) . . . . ?
C2 N1 C6 C5 0.0(5) . . . . ?
S1 N1 C6 C5 168.4(3) . . . . ?
C16 C11 C4 C3 151.5(4) . . . . ?
C12 C11 C4 C3 -29.4(5) . . . . ?
C16 C11 C4 C5 -31.0(5) . . . . ?
C12 C11 C4 C5 148.2(4) . . . . ?
C6 N1 C2 C3 0.9(5) . . . . ?
S1 N1 C2 C3 -167.9(3) . . . . ?
N1 C6 C5 C4 -2.3(6) . . . . ?
C3 C4 C5 C6 3.6(5) . . . . ?
C11 C4 C5 C6 -174.1(4) . . . . ?
C11 C12 C13 C14 -2.3(6) . . . . ?
N1 C2 C3 C4 0.6(6) . . . . ?
C5 C4 C3 C2 -2.7(5) . . . . ?
C11 C4 C3 C2 175.0(3) . . . . ?
C12 C11 C16 C15 0.1(6) . . . . ?
C4 C11 C16 C15 179.3(4) . . . . ?
C11 C16 C15 C14 -1.9(7) . . . . ?
C12 C13 C14 C15 0.5(6) . . . . ?
C16 C15 C14 C13 1.6(7) . . . . ?
O3 S2 C20 F2 -57.0(4) . . . . ?
O1 S2 C20 F2 -177.5(3) . . . . ?
O2 S2 C20 F2 63.9(3) . . . . ?
O3 S2 C20 F3 63.7(4) . . . . ?
O1 S2 C20 F3 -56.8(4) . . . . ?
O2 S2 C20 F3 -175.3(3) . . . . ?
O3 S2 C20 F1 -176.8(3) . . . . ?
O1 S2 C20 F1 62.7(4) . . . . ?
O2 S2 C20 F1 -55.9(4) . . . . ?
